data_7209652
loop_
_publ_author_name
'Wang, Lei'
'Zhao, Lei'
'Hu, Yanjing'
'Wang, Wenqiang'
'Chen, Ruixin'
'Yang, Yu'

_publ_section_title
;
 A cooperation molecular recognition study: syntheses and analysis of
 supramolecular assemblies of tetrafluoroterephthalic acid with some aza
 compounds
;
_journal_issue 15
_journal_name_full CrystEngComm
_journal_page_first 2835
_journal_paper_doi 10.1039/c3ce26865a
_journal_volume 15
_journal_year 2013
_chemical_formula_moiety 'C18 H10 F4 N2 O4'
_chemical_formula_sum 'C18 H10 F4 N2 O4'
_chemical_formula_weight 394.28
_chemical_melting_point ?
_chemical_name_systematic
;
?
;
_space_group_IT_number 2
_symmetry_cell_setting triclinic
_symmetry_space_group_name_Hall '-P 1'
_symmetry_space_group_name_H-M 'P -1'
_atom_sites_solution_hydrogens geom
_atom_sites_solution_primary direct
_atom_sites_solution_secondary difmap
_audit_creation_method SHELXL-97
_cell_angle_alpha 87.500(6)
_cell_angle_beta 73.992(4)
_cell_angle_gamma 69.092(6)
_cell_formula_units_Z 2
_cell_length_a 8.319(3)
_cell_length_b 10.152(4)
_cell_length_c 10.642(3)
_cell_measurement_temperature 296(2)
_cell_volume 805.5(5)
_computing_cell_refinement 'Bruker SMART'
_computing_data_collection 'Bruker SMART'
_computing_data_reduction 'Bruker SAINT'
_computing_molecular_graphics SHELXP-97
_computing_publication_material SHELXTL
_computing_structure_refinement 'SHELXL-97 (Sheldrick, 1997)'
_computing_structure_solution 'SHELXS-97 (Sheldrick, 1990)'
_diffrn_ambient_temperature 296(2)
_diffrn_detector_area_resol_mean 12.00cm
_diffrn_measured_fraction_theta_full 0.988
_diffrn_measured_fraction_theta_max 0.988
_diffrn_measurement_device_type 'CCD area detector'
_diffrn_measurement_method 'phi and omega scans'
_diffrn_radiation_monochromator graphite
_diffrn_radiation_source 'fine-focus sealed tube'
_diffrn_radiation_type MoK\a
_diffrn_radiation_wavelength 0.71073
_diffrn_reflns_av_R_equivalents 0.0132
_diffrn_reflns_av_sigmaI/netI 0.0293
_diffrn_reflns_limit_h_max 10
_diffrn_reflns_limit_h_min -11
_diffrn_reflns_limit_k_max 13
_diffrn_reflns_limit_k_min -12
_diffrn_reflns_limit_l_max 14
_diffrn_reflns_limit_l_min -9
_diffrn_reflns_number 5240
_diffrn_reflns_theta_full 28.37
_diffrn_reflns_theta_max 28.37
_diffrn_reflns_theta_min 2.15
_diffrn_standards_decay_% none
_diffrn_standards_interval_count none
_diffrn_standards_interval_time none
_diffrn_standards_number none
_exptl_absorpt_coefficient_mu 0.146
_exptl_absorpt_correction_T_max 0.0001
_exptl_absorpt_correction_T_min 0.0001
_exptl_absorpt_correction_type empirical
_exptl_absorpt_process_details SADABS
_exptl_crystal_colour colourless
_exptl_crystal_density_diffrn 1.626
_exptl_crystal_density_method 'not measured'
_exptl_crystal_description block
_exptl_crystal_F_000 400
_exptl_crystal_size_max 0.28
_exptl_crystal_size_mid 0.18
_exptl_crystal_size_min 0.16
_refine_diff_density_max 0.382
_refine_diff_density_min -0.331
_refine_diff_density_rms 0.055
_refine_ls_extinction_method none
_refine_ls_goodness_of_fit_ref 1.061
_refine_ls_hydrogen_treatment mixed
_refine_ls_matrix_type full
_refine_ls_number_parameters 253
_refine_ls_number_reflns 3930
_refine_ls_number_restraints 0
_refine_ls_restrained_S_all 1.061
_refine_ls_R_factor_all 0.0699
_refine_ls_R_factor_gt 0.0473
_refine_ls_shift/su_max 0.000
_refine_ls_shift/su_mean 0.000
_refine_ls_structure_factor_coef Fsqd
_refine_ls_weighting_details 'calc w=1/[\s^2^(Fo^2^)+(0.0696P)^2^+0.1830P] where P=(Fo^2^+2Fc^2^)/3'
_refine_ls_weighting_scheme calc
_refine_ls_wR_factor_gt 0.1238
_refine_ls_wR_factor_ref 0.1436
_reflns_number_gt 2785
_reflns_number_total 3930
_reflns_threshold_expression >2sigma(I)
_cod_data_source_file c3ce26865a.txt
_cod_data_source_block w4
_cod_depositor_comments
;
The following automatic conversions were performed:

'_chemical_melting_point' value 'not measured' was changed to '?' -
the value is undefined or not given.

Automatic conversion script
Id: cif_fix_values 1891 2012-01-12 08:04:46Z andrius 
;
_cod_original_sg_symbol_H-M P-1
_cod_database_code 7209652

loop_
_symmetry_equiv_pos_as_xyz
'x, y, z'
'-x, -y, -z'

loop_
_atom_site_label
_atom_site_type_symbol
_atom_site_fract_x
_atom_site_fract_y
_atom_site_fract_z
_atom_site_U_iso_or_equiv
_atom_site_adp_type
_atom_site_occupancy
_atom_site_symmetry_multiplicity
_atom_site_calc_flag
F1 F 0.18708(16) 0.68893(14) 0.97416(13) 0.0641(4) Uani 1 1 d
F2 F 0.42514(18) 0.53008(14) 0.76668(11) 0.0592(4) Uani 1 1 d
O2 O 0.2054(2) 0.81421(16) 1.20374(16) 0.0698(5) Uani 1 1 d
H2 H 0.1346 0.8632 1.2691 0.080 Uiso 1 1 calc
O3 O 0.1905(3) 0.63664(18) 1.32980(16) 0.0712(5) Uani 1 1 d
C18 C 0.3430(2) 0.5986(2) 0.98937(19) 0.0424(4) Uani 1 1 d
C17 C 0.3753(2) 0.58776(19) 1.11013(18) 0.0406(4) Uani 1 1 d
C16 C 0.4656(3) 0.5139(2) 0.88182(18) 0.0411(4) Uani 1 1 d
C15 C 0.2446(3) 0.6832(2) 1.2279(2) 0.0477(5) Uani 1 1 d
F3 F 0.15112(15) 0.08644(15) 0.00465(15) 0.0654(4) Uani 1 1 d
O1 O 0.1675(2) 0.35173(15) 0.10758(14) 0.0579(4) Uani 1 1 d
H1 H 0.0972 0.4175 0.1600 0.080 Uiso 1 1 calc
C14 C 0.3748(2) 0.11997(18) 0.08096(17) 0.0385(4) Uani 1 1 d
F4 F 0.61172(18) 0.13762(15) 0.14932(14) 0.0678(4) Uani 1 1 d
N2 N -0.9236(2) 1.02044(19) 0.63679(16) 0.0484(4) Uani 1 1 d
N1 N -0.1022(2) 0.54521(17) 0.25849(16) 0.0460(4) Uani 1 1 d
O4 O 0.2139(3) 0.24461(18) 0.28627(15) 0.0810(6) Uani 1 1 d
C4 C -0.6695(3) 0.9733(2) 0.45174(19) 0.0444(4) Uani 1 1 d
H4 H -0.6085 1.0060 0.3777 0.080 Uiso 1 1 calc
C1 C -0.5982(2) 0.83520(19) 0.48421(17) 0.0386(4) Uani 1 1 d
C2 C -0.4226(2) 0.73552(18) 0.40596(17) 0.0387(4) Uani 1 1 d
C13 C 0.2401(3) 0.24924(19) 0.16851(18) 0.0434(4) Uani 1 1 d
C12 C 0.5536(3) 0.0709(2) 0.07561(18) 0.0411(4) Uani 1 1 d
C10 C -0.3157(3) 0.6259(2) 0.46317(18) 0.0464(5) Uani 1 1 d
H10 H -0.3514 0.6160 0.5528 0.080 Uiso 1 1 calc
C11 C 0.3241(2) 0.0460(2) 0.00341(19) 0.0414(4) Uani 1 1 d
C7 C -0.3607(3) 0.7481(2) 0.27277(18) 0.0474(5) Uani 1 1 d
H7 H -0.4272 0.8216 0.2317 0.080 Uiso 1 1 calc
C9 C -0.1569(3) 0.5322(2) 0.3867(2) 0.0477(5) Uani 1 1 d
H9 H -0.0864 0.4585 0.4252 0.080 Uiso 1 1 calc
C5 C -0.8320(3) 1.0627(2) 0.5300(2) 0.0483(5) Uani 1 1 d
H5 H -0.8788 1.1553 0.5072 0.080 Uiso 1 1 calc
C6 C -0.6977(3) 0.7922(2) 0.5939(2) 0.0520(5) Uani 1 1 d
H6 H -0.6570 0.6993 0.6175 0.080 Uiso 1 1 calc
C8 C -0.1993(3) 0.6509(2) 0.20132(19) 0.0514(5) Uani 1 1 d
H8 H -0.1581 0.6594 0.1119 0.080 Uiso 1 1 calc
C3 C -0.8576(3) 0.8881(2) 0.6680(2) 0.0562(6) Uani 1 1 d
H3 H -0.9216 0.8585 0.7427 0.080 Uiso 1 1 calc

loop_
_atom_site_aniso_label
_atom_site_aniso_U_11
_atom_site_aniso_U_22
_atom_site_aniso_U_33
_atom_site_aniso_U_23
_atom_site_aniso_U_13
_atom_site_aniso_U_12
F1 0.0402(6) 0.0592(8) 0.0718(9) 0.0020(6) -0.0196(6) 0.0100(6)
F2 0.0655(8) 0.0614(8) 0.0455(7) 0.0047(6) -0.0231(6) -0.0111(7)
O2 0.0624(10) 0.0406(9) 0.0652(10) -0.0079(7) 0.0190(8) 0.0035(7)
O3 0.0823(12) 0.0606(11) 0.0481(9) -0.0017(7) 0.0075(8) -0.0179(9)
C18 0.0332(9) 0.0345(10) 0.0492(11) 0.0027(8) -0.0107(8) -0.0008(7)
C17 0.0374(9) 0.0329(9) 0.0421(10) -0.0016(7) -0.0043(7) -0.0062(8)
C16 0.0426(10) 0.0373(10) 0.0389(9) 0.0035(7) -0.0123(8) -0.0085(8)
C15 0.0399(10) 0.0445(11) 0.0463(11) -0.0046(8) -0.0020(8) -0.0073(9)
F3 0.0331(6) 0.0602(8) 0.0893(10) -0.0150(7) -0.0162(6) 0.0007(6)
O1 0.0560(9) 0.0408(8) 0.0448(8) -0.0065(6) -0.0037(6) 0.0133(7)
C14 0.0370(9) 0.0295(9) 0.0344(9) 0.0001(6) -0.0007(7) -0.0016(7)
F4 0.0606(8) 0.0609(9) 0.0804(10) -0.0235(7) -0.0258(7) -0.0122(7)
N2 0.0394(8) 0.0438(9) 0.0469(9) -0.0104(7) -0.0057(7) -0.0006(7)
N1 0.0401(8) 0.0382(9) 0.0462(9) -0.0076(7) -0.0054(7) -0.0022(7)
O4 0.1031(14) 0.0532(10) 0.0382(8) -0.0020(7) -0.0001(8) 0.0145(10)
C4 0.0428(10) 0.0350(10) 0.0413(10) -0.0004(7) -0.0046(8) -0.0025(8)
C1 0.0370(9) 0.0344(9) 0.0341(9) -0.0049(7) -0.0074(7) -0.0016(7)
C2 0.0367(9) 0.0311(9) 0.0368(9) -0.0045(7) -0.0052(7) -0.0017(7)
C13 0.0419(10) 0.0330(10) 0.0381(10) -0.0036(7) 0.0003(7) -0.0014(8)
C12 0.0406(9) 0.0343(9) 0.0421(10) -0.0035(7) -0.0096(7) -0.0068(8)
C10 0.0454(10) 0.0418(11) 0.0369(10) -0.0022(7) -0.0081(8) 0.0001(8)
C11 0.0306(8) 0.0363(10) 0.0459(10) -0.0005(7) -0.0057(7) -0.0019(7)
C7 0.0467(11) 0.0381(10) 0.0389(10) 0.0013(7) -0.0038(8) 0.0004(8)
C9 0.0422(10) 0.0403(11) 0.0465(11) -0.0025(8) -0.0130(8) 0.0026(8)
C5 0.0445(11) 0.0336(10) 0.0517(11) -0.0063(8) -0.0097(9) 0.0019(8)
C6 0.0473(11) 0.0401(11) 0.0473(11) 0.0047(8) -0.0011(9) -0.0001(9)
C8 0.0487(11) 0.0441(11) 0.0406(10) -0.0028(8) 0.0019(8) -0.0026(9)
C3 0.0458(11) 0.0556(13) 0.0462(11) -0.0003(9) 0.0039(9) -0.0058(10)

loop_
_atom_type_symbol
_atom_type_description
_atom_type_scat_dispersion_real
_atom_type_scat_dispersion_imag
_atom_type_scat_source
C C 0.0033 0.0016 'International Tables Vol C Tables 4.2.6.8 and 6.1.1.4'
H H 0.0000 0.0000 'International Tables Vol C Tables 4.2.6.8 and 6.1.1.4'
N N 0.0061 0.0033 'International Tables Vol C Tables 4.2.6.8 and 6.1.1.4'
O O 0.0106 0.0060 'International Tables Vol C Tables 4.2.6.8 and 6.1.1.4'
F F 0.0171 0.0103 'International Tables Vol C Tables 4.2.6.8 and 6.1.1.4'

loop_
_geom_angle_atom_site_label_1
_geom_angle_atom_site_label_2
_geom_angle_atom_site_label_3
_geom_angle
_geom_angle_site_symmetry_1
_geom_angle_site_symmetry_3
C15 O2 H2 109.5 . .
F1 C18 C17 120.49(17) . .
F1 C18 C16 117.98(17) . .
C17 C18 C16 121.48(17) . .
C18 C17 C16 116.43(16) . 2_667
C18 C17 C15 122.00(17) . .
C16 C17 C15 121.57(18) 2_667 .
F2 C16 C18 118.30(17) . .
F2 C16 C17 119.60(17) . 2_667
C18 C16 C17 122.08(17) . 2_667
O3 C15 O2 126.54(19) . .
O3 C15 C17 121.8(2) . .
O2 C15 C17 111.68(17) . .
C13 O1 H1 109.5 . .
C12 C14 C11 116.39(16) . .
C12 C14 C13 121.68(18) . .
C11 C14 C13 121.92(17) . .
C3 N2 C5 118.74(16) . .
C8 N1 C9 120.57(16) . .
C5 C4 C1 119.66(18) . .
C5 C4 H4 120.2 . .
C1 C4 H4 120.2 . .
C4 C1 C6 117.33(16) . .
C4 C1 C2 122.12(16) . .
C6 C1 C2 120.54(17) . .
C7 C2 C10 117.86(16) . .
C7 C2 C1 120.82(16) . .
C10 C2 C1 121.32(16) . .
O4 C13 O1 126.80(17) . .
O4 C13 C14 118.86(17) . .
O1 C13 C14 114.34(16) . .
F4 C12 C14 119.44(17) . .
F4 C12 C11 118.67(18) . 2_655
C14 C12 C11 121.88(18) . 2_655
C9 C10 C2 119.73(17) . .
C9 C10 H10 120.1 . .
C2 C10 H10 120.1 . .
F3 C11 C14 119.86(16) . .
F3 C11 C12 118.41(18) . 2_655
C14 C11 C12 121.72(17) . 2_655
C8 C7 C2 119.61(18) . .
C8 C7 H7 120.2 . .
C2 C7 H7 120.2 . .
N1 C9 C10 121.17(18) . .
N1 C9 H9 119.4 . .
C10 C9 H9 119.4 . .
N2 C5 C4 122.12(18) . .
N2 C5 H5 118.9 . .
C4 C5 H5 118.9 . .
C3 C6 C1 119.58(19) . .
C3 C6 H6 120.2 . .
C1 C6 H6 120.2 . .
N1 C8 C7 121.03(18) . .
N1 C8 H8 119.5 . .
C7 C8 H8 119.5 . .
N2 C3 C6 122.52(19) . .
N2 C3 H3 118.7 . .
C6 C3 H3 118.7 . .

loop_
_geom_bond_atom_site_label_1
_geom_bond_atom_site_label_2
_geom_bond_distance
_geom_bond_site_symmetry_2
F1 C18 1.343(2) .
F2 C16 1.346(2) .
O2 C15 1.284(3) .
O2 H2 0.8200 .
O3 C15 1.200(3) .
C18 C17 1.376(3) .
C18 C16 1.380(3) .
C17 C16 1.380(3) 2_667
C17 C15 1.515(3) .
C16 C17 1.380(3) 2_667
F3 C11 1.345(2) .
O1 C13 1.256(2) .
O1 H1 0.8200 .
C14 C12 1.375(3) .
C14 C11 1.377(3) .
C14 C13 1.525(2) .
F4 C12 1.341(2) .
N2 C3 1.324(3) .
N2 C5 1.330(3) .
N1 C8 1.330(3) .
N1 C9 1.331(3) .
O4 C13 1.213(2) .
C4 C5 1.383(3) .
C4 C1 1.384(3) .
C4 H4 0.9300 .
C1 C6 1.385(3) .
C1 C2 1.483(2) .
C2 C7 1.385(3) .
C2 C10 1.390(3) .
C12 C11 1.379(3) 2_655
C10 C9 1.375(3) .
C10 H10 0.9300 .
C11 C12 1.379(3) 2_655
C7 C8 1.383(3) .
C7 H7 0.9300 .
C9 H9 0.9300 .
C5 H5 0.9300 .
C6 C3 1.379(3) .
C6 H6 0.9300 .
C8 H8 0.9300 .
C3 H3 0.9300 .
